data_4036881
loop_
_publ_author_name
'Sanna, Elena'
'Escudero-Ad\'an, Eduardo C'
'L\'opez, Carlos'
'Ballester, Pablo'
'Rotger, Carmen'
'Costa, Antonio'

_publ_section_title
;
 Macrocyclic Tetraimines: Synthesis and Reversible Uptake of Diethyl
 Phthalate by a Porous Macrocycle.
;
_journal_issue 12
_journal_name_full 'The Journal of organic chemistry'
_journal_page_first 5173
_journal_page_last 5180
_journal_paper_doi 10.1021/acs.joc.6b00768
_journal_volume 81
_journal_year 2016
_chemical_formula_sum 'C60 H60 N4'
_chemical_formula_weight 837.12
_space_group_IT_number 14
_space_group_name_Hall '-P 2ybc'
_space_group_name_H-M_alt 'P 1 21/c 1'
_symmetry_cell_setting monoclinic
_symmetry_space_group_name_H-M 'P 1 21/c 1'
_atom_sites_solution_hydrogens geom
_atom_sites_solution_primary direct
_atom_sites_solution_secondary difmap
_audit_creation_method SHELXL-97
_cell_angle_alpha 90.00
_cell_angle_beta 97.876(3)
_cell_angle_gamma 90.00
_cell_formula_units_Z 2
_cell_length_a 10.9226(8)
_cell_length_b 10.4233(9)
_cell_length_c 20.7193(17)
_cell_measurement_reflns_used 535
_cell_measurement_temperature 100(2)
_cell_measurement_theta_max 21.09
_cell_measurement_theta_min 2.80
_cell_volume 2336.6(3)
_computing_cell_refinement 'Bruker APEX2 v2011.4-0'
_computing_data_collection 'Bruker APEX2 v2011.4-0'
_computing_data_reduction 'Bruker SAINT V7.60A'
_computing_molecular_graphics 'Bruker SHELXTL'
_computing_publication_material 'Bruker SHELXTL'
_computing_structure_refinement 'SHELXS-97 (Sheldrick, 2008)'
_computing_structure_solution Sir2011
_diffrn_ambient_temperature 100(2)
_diffrn_detector_area_resol_mean 512
_diffrn_detector_type '4K CCD area detector APEX II'
_diffrn_measured_fraction_theta_full 0.996
_diffrn_measured_fraction_theta_max 0.996
_diffrn_measurement_device_type 'APEX DUO Kappa 4-axis goniometer'
_diffrn_measurement_method
;
 Fullsphere data collection, phi and omega scans
;
_diffrn_measurement_specimen_support 'magnetic support whith MicroMount'
_diffrn_radiation_monochromator 'Quazar MX Multilayer Optics'
_diffrn_radiation_type MoK\a
_diffrn_radiation_wavelength 0.71073
_diffrn_reflns_av_R_equivalents 0.0000
_diffrn_reflns_av_sigmaI/netI 0.0770
_diffrn_reflns_limit_h_max 12
_diffrn_reflns_limit_h_min -12
_diffrn_reflns_limit_k_max 12
_diffrn_reflns_limit_k_min 0
_diffrn_reflns_limit_l_max 24
_diffrn_reflns_limit_l_min 0
_diffrn_reflns_number 3982
_diffrn_reflns_theta_full 24.75
_diffrn_reflns_theta_max 24.75
_diffrn_reflns_theta_min 1.88
_diffrn_source 'Micorfocus source E025 IuS'
_diffrn_source_current 0.6
_diffrn_source_power 50
_diffrn_source_size '0.2 mm x 0.2 mm fine focus'
_diffrn_source_type 'Bruker APEX DUO'
_exptl_absorpt_coefficient_mu 0.069
_exptl_absorpt_correction_T_max 0.9993
_exptl_absorpt_correction_T_min 0.9918
_exptl_absorpt_correction_type empirical
_exptl_absorpt_process_details
; 
 TWINABS Version 2008/0 Bruker-Nonius
 Blessing, Acta Cryst. (1995) A51 33-38
;
_exptl_crystal_colour colourless
_exptl_crystal_density_diffrn 1.190
_exptl_crystal_density_method 'not measured'
_exptl_crystal_description plate
_exptl_crystal_F_000 896
_exptl_crystal_size_max 0.12
_exptl_crystal_size_mid 0.08
_exptl_crystal_size_min 0.01
_refine_diff_density_max 0.352
_refine_diff_density_min -0.303
_refine_diff_density_rms 0.084
_refine_ls_extinction_method none
_refine_ls_goodness_of_fit_ref 1.052
_refine_ls_hydrogen_treatment noref
_refine_ls_matrix_type full
_refine_ls_number_parameters 289
_refine_ls_number_reflns 3982
_refine_ls_number_restraints 0
_refine_ls_restrained_S_all 1.052
_refine_ls_R_factor_all 0.1278
_refine_ls_R_factor_gt 0.0674
_refine_ls_shift/su_max 0.000
_refine_ls_shift/su_mean 0.000
_refine_ls_structure_factor_coef Fsqd
_refine_ls_weighting_details 'calc w=1/[\s^2^(Fo^2^)+(0.1120P)^2^+0.0000P] where P=(Fo^2^+2Fc^2^)/3'
_refine_ls_weighting_scheme calc
_refine_ls_wR_factor_gt 0.1751
_refine_ls_wR_factor_ref 0.2043
_reflns_number_gt 2323
_reflns_number_total 3982
_reflns_threshold_expression >2sigma(I)
_cod_data_source_file 13.cif
_cod_data_source_block mo_e54_04
_cod_depositor_comments
;
The following automatic conversions were performed:

data name '_diffrn_measurement_specimen_suppport' was replaced with
'_diffrn_measurement_specimen_support' as specified in the
replacement file
'/home/saulius/struct/COD-crude-data/automatic-downloads/DataCite-retrospective/ACS/depositions/lib/lists/replacement-tags.lst'.

Automatic conversion script
Id: cif_correct_tags 6909 2019-04-08 15:41:33Z antanas 

The following automatic conversions were performed:

data item '_symmetry_cell_setting' value 'Monoclinic' was changed to
'monoclinic' in accordance with the
/home/saulius/struct/COD-crude-data/automatic-downloads/DataCite-retrospective/ACS/depositions/lib/dictionaries/cif_core.dic
dictionary named 'cif_core.dic' version 2.4.2 last updated on
2011-04-26.

Automatic conversion script
Id: cif_fix_values 6909 2019-04-08 15:41:33Z antanas 
;
_cod_original_sg_symbol_H-M P2(1)/c
_cod_database_code 4036881

loop_
_symmetry_equiv_pos_as_xyz
'x, y, z'
'-x, y+1/2, -z+1/2'
'-x, -y, -z'
'x, -y-1/2, z-1/2'

loop_
_atom_site_label
_atom_site_type_symbol
_atom_site_fract_x
_atom_site_fract_y
_atom_site_fract_z
_atom_site_U_iso_or_equiv
_atom_site_adp_type
_atom_site_occupancy
_atom_site_symmetry_multiplicity
_atom_site_calc_flag
_atom_site_refinement_flags
N1 N 1.0736(2) 0.7134(3) 0.42420(12) 0.0327(7) Uani 1 1 d .
N2 N 0.6923(2) 0.3487(3) 0.18065(13) 0.0305(7) Uani 1 1 d .
C1 C 1.0981(3) 0.7606(3) 0.49138(14) 0.0293(8) Uani 1 1 d .
C2 C 1.2046(3) 0.6794(4) 0.52605(15) 0.0356(9) Uani 1 1 d .
H2A H 1.1746 0.5911 0.5318 0.043 Uiso 1 1 calc R
H2B H 1.2715 0.6749 0.4984 0.043 Uiso 1 1 calc R
C3 C 1.2563(3) 0.7340(4) 0.59226(16) 0.0404(10) Uani 1 1 d .
H3A H 1.1929 0.7274 0.6220 0.049 Uiso 1 1 calc R
H3B H 1.3287 0.6825 0.6110 0.049 Uiso 1 1 calc R
C4 C 1.2948(3) 0.8729(4) 0.58753(17) 0.0459(11) Uani 1 1 d .
H4A H 1.3219 0.9068 0.6318 0.055 Uiso 1 1 calc R
H4B H 1.3656 0.8783 0.5625 0.055 Uiso 1 1 calc R
C5 C 1.1901(3) 0.9539(4) 0.55472(16) 0.0390(9) Uani 1 1 d .
H5A H 1.2196 1.0427 0.5497 0.047 Uiso 1 1 calc R
H5B H 1.1228 0.9566 0.5822 0.047 Uiso 1 1 calc R
C6 C 1.1409(3) 0.8994(4) 0.48824(15) 0.0334(9) Uani 1 1 d .
H6A H 1.2065 0.9044 0.4598 0.040 Uiso 1 1 calc R
H6B H 1.0706 0.9527 0.4684 0.040 Uiso 1 1 calc R
C7 C 0.9696(3) 0.6670(3) 0.40130(15) 0.0286(8) Uani 1 1 d .
H7 H 0.9051 0.6645 0.4277 0.034 Uiso 1 1 calc R
C8 C 0.9472(3) 0.6167(3) 0.33401(15) 0.0274(8) Uani 1 1 d .
C9 C 1.0311(3) 0.6379(3) 0.29016(15) 0.0305(8) Uani 1 1 d .
H9 H 1.1012 0.6910 0.3024 0.037 Uiso 1 1 calc R
C10 C 1.0134(3) 0.5827(3) 0.22944(15) 0.0308(9) Uani 1 1 d .
H10 H 1.0710 0.5982 0.1999 0.037 Uiso 1 1 calc R
C11 C 0.9113(3) 0.5042(3) 0.21094(15) 0.0291(8) Uani 1 1 d .
H11 H 0.9006 0.4646 0.1693 0.035 Uiso 1 1 calc R
C12 C 0.8253(3) 0.4839(3) 0.25326(15) 0.0269(8) Uani 1 1 d .
C13 C 0.8437(3) 0.5410(3) 0.31426(15) 0.0270(8) Uani 1 1 d .
H13 H 0.7845 0.5283 0.3432 0.032 Uiso 1 1 calc R
C14 C 0.7138(3) 0.4047(3) 0.23536(16) 0.0296(8) Uani 1 1 d .
H14 H 0.6566 0.3954 0.2657 0.035 Uiso 1 1 calc R
C15 C 0.5809(3) 0.2692(3) 0.16378(15) 0.0287(8) Uani 1 1 d .
C16 C 0.5073(3) 0.3272(4) 0.10176(16) 0.0345(9) Uani 1 1 d .
H16A H 0.4740 0.4119 0.1122 0.041 Uiso 1 1 calc R
H16B H 0.5632 0.3402 0.0685 0.041 Uiso 1 1 calc R
C17 C 0.4013(3) 0.2395(4) 0.07436(17) 0.0436(10) Uani 1 1 d .
H17A H 0.3419 0.2324 0.1063 0.052 Uiso 1 1 calc R
H17B H 0.3572 0.2777 0.0340 0.052 Uiso 1 1 calc R
C18 C 0.4466(3) 0.1078(4) 0.05963(17) 0.0428(10) Uani 1 1 d .
H18A H 0.4991 0.1138 0.0244 0.051 Uiso 1 1 calc R
H18B H 0.3751 0.0522 0.0441 0.051 Uiso 1 1 calc R
C19 C 0.5201(3) 0.0481(4) 0.11921(17) 0.0376(9) Uani 1 1 d .
H19A H 0.5548 -0.0348 0.1070 0.045 Uiso 1 1 calc R
H19B H 0.4644 0.0306 0.1520 0.045 Uiso 1 1 calc R
C20 C 0.6247(3) 0.1343(3) 0.14913(16) 0.0331(9) Uani 1 1 d .
H20A H 0.6872 0.1406 0.1189 0.040 Uiso 1 1 calc R
H20B H 0.6651 0.0949 0.1901 0.040 Uiso 1 1 calc R
C21 C 0.4995(3) 0.2637(3) 0.21568(15) 0.0287(8) Uani 1 1 d .
C22 C 0.4316(3) 0.2604(3) 0.25531(16) 0.0312(8) Uani 1 1 d .
C23 C 0.3466(3) 0.2584(3) 0.30264(15) 0.0289(8) Uani 1 1 d .
C24 C 0.3667(3) 0.1806(4) 0.35706(16) 0.0323(9) Uani 1 1 d .
H24 H 0.4380 0.1276 0.3637 0.039 Uiso 1 1 calc R
C25 C 0.2844(3) 0.1793(3) 0.40163(15) 0.0320(9) Uani 1 1 d .
H25 H 0.2993 0.1244 0.4384 0.038 Uiso 1 1 calc R
C26 C 0.1806(3) 0.2561(3) 0.39404(15) 0.0274(8) Uani 1 1 d .
C27 C 0.1581(3) 0.3335(4) 0.33841(16) 0.0351(9) Uani 1 1 d .
H27 H 0.0863 0.3859 0.3319 0.042 Uiso 1 1 calc R
C28 C 0.2391(3) 0.3342(3) 0.29333(16) 0.0343(9) Uani 1 1 d .
H28 H 0.2225 0.3863 0.2555 0.041 Uiso 1 1 calc R
C29 C 0.0894(3) 0.2516(3) 0.43847(15) 0.0294(8) Uani 1 1 d .
C30 C 0.0086(3) 0.2471(3) 0.47145(15) 0.0301(8) Uani 1 1 d .

loop_
_atom_site_aniso_label
_atom_site_aniso_U_11
_atom_site_aniso_U_22
_atom_site_aniso_U_33
_atom_site_aniso_U_23
_atom_site_aniso_U_13
_atom_site_aniso_U_12
N1 0.0262(16) 0.044(2) 0.0280(16) -0.0037(13) 0.0044(12) -0.0009(14)
N2 0.0222(15) 0.0372(19) 0.0321(17) -0.0038(14) 0.0039(12) -0.0008(13)
C1 0.0224(18) 0.041(2) 0.0244(18) -0.0003(16) 0.0044(14) -0.0018(16)
C2 0.0265(19) 0.048(3) 0.033(2) 0.0032(18) 0.0070(15) 0.0053(17)
C3 0.032(2) 0.051(3) 0.037(2) 0.0047(19) 0.0035(16) 0.0062(19)
C4 0.034(2) 0.064(3) 0.039(2) -0.003(2) -0.0008(16) -0.008(2)
C5 0.038(2) 0.045(3) 0.034(2) -0.0002(18) 0.0041(16) -0.0081(18)
C6 0.0279(18) 0.045(3) 0.0282(19) 0.0024(17) 0.0060(14) -0.0032(17)
C7 0.0269(19) 0.034(2) 0.0250(19) -0.0010(16) 0.0048(14) -0.0002(16)
C8 0.0237(17) 0.030(2) 0.0272(19) -0.0002(15) 0.0008(14) 0.0034(16)
C9 0.0216(17) 0.037(2) 0.032(2) 0.0034(16) -0.0005(14) -0.0013(15)
C10 0.0276(19) 0.039(2) 0.0267(19) 0.0018(16) 0.0058(14) 0.0000(17)
C11 0.0299(19) 0.035(2) 0.0216(18) 0.0008(15) 0.0004(14) 0.0045(16)
C12 0.0192(17) 0.033(2) 0.0267(18) 0.0006(16) -0.0032(13) 0.0023(15)
C13 0.0210(17) 0.030(2) 0.0302(19) 0.0020(15) 0.0042(14) 0.0036(15)
C14 0.0238(18) 0.035(2) 0.030(2) -0.0001(17) 0.0024(14) 0.0056(16)
C15 0.0224(18) 0.033(2) 0.0311(19) -0.0011(16) 0.0069(14) -0.0035(15)
C16 0.0310(19) 0.039(2) 0.033(2) -0.0020(17) 0.0022(15) -0.0025(17)
C17 0.038(2) 0.052(3) 0.037(2) 0.0026(19) -0.0065(16) 0.0022(19)
C18 0.037(2) 0.046(3) 0.043(2) -0.0124(19) -0.0006(17) -0.0061(19)
C19 0.032(2) 0.040(2) 0.040(2) -0.0037(18) 0.0023(16) 0.0006(17)
C20 0.0294(19) 0.037(2) 0.033(2) -0.0016(16) 0.0046(15) -0.0019(17)
C21 0.0250(18) 0.033(2) 0.0266(18) -0.0021(16) -0.0007(15) 0.0015(16)
C22 0.0233(18) 0.037(2) 0.032(2) -0.0057(17) 0.0013(15) -0.0008(16)
C23 0.0235(18) 0.033(2) 0.0309(19) -0.0028(16) 0.0076(14) -0.0036(16)
C24 0.0195(17) 0.040(2) 0.037(2) -0.0035(17) 0.0039(15) 0.0014(16)
C25 0.0285(19) 0.040(2) 0.0264(19) 0.0031(16) 0.0006(14) -0.0040(17)
C26 0.0231(18) 0.036(2) 0.0232(18) -0.0011(16) 0.0036(13) -0.0004(16)
C27 0.0249(18) 0.038(2) 0.043(2) 0.0011(18) 0.0060(16) 0.0027(16)
C28 0.034(2) 0.037(2) 0.033(2) 0.0033(17) 0.0080(16) 0.0024(17)
C29 0.0249(18) 0.036(2) 0.0264(18) -0.0020(16) 0.0008(15) -0.0042(16)
C30 0.0285(19) 0.035(2) 0.0264(18) -0.0013(16) 0.0017(15) 0.0008(16)

loop_
_atom_type_symbol
_atom_type_description
_atom_type_scat_dispersion_real
_atom_type_scat_dispersion_imag
_atom_type_scat_source
C C 0.0033 0.0016 'International Tables Vol C Tables 4.2.6.8 and 6.1.1.4'
H H 0.0000 0.0000 'International Tables Vol C Tables 4.2.6.8 and 6.1.1.4'
N N 0.0061 0.0033 'International Tables Vol C Tables 4.2.6.8 and 6.1.1.4'

loop_
_geom_angle_atom_site_label_1
_geom_angle_atom_site_label_2
_geom_angle_atom_site_label_3
_geom_angle
_geom_angle_site_symmetry_1
_geom_angle_site_symmetry_3
C7 N1 C1 121.4(3) . .
C14 N2 C15 121.1(3) . .
N1 C1 C30 114.9(3) . 3_666
N1 C1 C6 107.2(3) . .
C30 C1 C6 109.9(3) 3_666 .
N1 C1 C2 106.7(3) . .
C30 C1 C2 109.0(3) 3_666 .
C6 C1 C2 109.0(3) . .
C3 C2 C1 112.4(3) . .
C4 C3 C2 111.8(3) . .
C5 C4 C3 111.4(3) . .
C4 C5 C6 110.7(3) . .
C5 C6 C1 112.9(3) . .
N1 C7 C8 120.9(3) . .
C13 C8 C9 118.6(3) . .
C13 C8 C7 120.1(3) . .
C9 C8 C7 121.3(3) . .
C10 C9 C8 120.5(3) . .
C9 C10 C11 120.4(3) . .
C12 C11 C10 120.1(3) . .
C11 C12 C13 119.0(3) . .
C11 C12 C14 122.2(3) . .
C13 C12 C14 118.8(3) . .
C12 C13 C8 121.5(3) . .
N2 C14 C12 121.9(3) . .
N2 C15 C21 114.0(3) . .
N2 C15 C20 107.0(2) . .
C21 C15 C20 110.0(3) . .
N2 C15 C16 107.2(3) . .
C21 C15 C16 108.9(3) . .
C20 C15 C16 109.7(3) . .
C17 C16 C15 111.0(3) . .
C18 C17 C16 111.6(3) . .
C17 C18 C19 111.3(3) . .
C18 C19 C20 112.1(3) . .
C19 C20 C15 112.7(3) . .
C22 C21 C15 177.7(3) . .
C21 C22 C23 178.6(4) . .
C24 C23 C28 118.5(3) . .
C24 C23 C22 121.3(3) . .
C28 C23 C22 120.2(3) . .
C25 C24 C23 120.6(3) . .
C24 C25 C26 121.4(3) . .
C25 C26 C27 118.5(3) . .
C25 C26 C29 122.4(3) . .
C27 C26 C29 118.9(3) . .
C28 C27 C26 120.4(3) . .
C27 C28 C23 120.5(3) . .
C30 C29 C26 175.6(3) . .
C29 C30 C1 176.1(3) . 3_666

loop_
_geom_bond_atom_site_label_1
_geom_bond_atom_site_label_2
_geom_bond_distance
_geom_bond_site_symmetry_2
N1 C7 1.266(4) .
N1 C1 1.466(4) .
N2 C14 1.268(4) .
N2 C15 1.474(4) .
C1 C30 1.485(4) 3_666
C1 C6 1.525(5) .
C1 C2 1.534(4) .
C2 C3 1.521(5) .
C3 C4 1.515(5) .
C4 C5 1.505(5) .
C5 C6 1.518(4) .
C7 C8 1.479(4) .
C8 C13 1.392(4) .
C8 C9 1.394(4) .
C9 C10 1.373(4) .
C10 C11 1.394(4) .
C11 C12 1.386(4) .
C12 C13 1.387(4) .
C12 C14 1.475(4) .
C15 C21 1.487(4) .
C15 C20 1.530(5) .
C15 C16 1.542(4) .
C16 C17 1.523(5) .
C17 C18 1.505(5) .
C18 C19 1.511(5) .
C19 C20 1.517(5) .
C21 C22 1.180(4) .
C22 C23 1.439(4) .
C23 C24 1.382(5) .
C23 C28 1.406(5) .
C24 C25 1.374(4) .
C25 C26 1.379(5) .
C26 C27 1.401(4) .
C26 C29 1.447(4) .
C27 C28 1.372(4) .
C29 C30 1.189(4) .
C30 C1 1.485(4) 3_666

loop_
_geom_torsion_atom_site_label_1
_geom_torsion_atom_site_label_2
_geom_torsion_atom_site_label_3
_geom_torsion_atom_site_label_4
_geom_torsion
_geom_torsion_site_symmetry_1
_geom_torsion_site_symmetry_4
C7 N1 C1 C30 -1.7(5) . 3_666
C7 N1 C1 C6 -124.1(3) . .
C7 N1 C1 C2 119.2(3) . .
N1 C1 C2 C3 169.0(3) . .
C30 C1 C2 C3 -66.4(4) 3_666 .
C6 C1 C2 C3 53.6(4) . .
C1 C2 C3 C4 -54.4(4) . .
C2 C3 C4 C5 54.8(4) . .
C3 C4 C5 C6 -55.4(4) . .
C4 C5 C6 C1 56.9(4) . .
N1 C1 C6 C5 -170.4(3) . .
C30 C1 C6 C5 64.2(3) 3_666 .
C2 C1 C6 C5 -55.2(3) . .
C1 N1 C7 C8 -178.4(3) . .
N1 C7 C8 C13 165.7(3) . .
N1 C7 C8 C9 -11.0(5) . .
C13 C8 C9 C10 -1.5(5) . .
C7 C8 C9 C10 175.3(3) . .
C8 C9 C10 C11 -0.3(5) . .
C9 C10 C11 C12 1.6(5) . .
C10 C11 C12 C13 -1.0(5) . .
C10 C11 C12 C14 178.2(3) . .
C11 C12 C13 C8 -0.8(5) . .
C14 C12 C13 C8 179.9(3) . .
C9 C8 C13 C12 2.1(5) . .
C7 C8 C13 C12 -174.7(3) . .
C15 N2 C14 C12 179.6(3) . .
C11 C12 C14 N2 1.6(5) . .
C13 C12 C14 N2 -179.2(3) . .
C14 N2 C15 C21 0.6(4) . .
C14 N2 C15 C20 -121.3(3) . .
C14 N2 C15 C16 121.1(3) . .
N2 C15 C16 C17 170.9(3) . .
C21 C15 C16 C17 -65.3(4) . .
C20 C15 C16 C17 55.1(4) . .
C15 C16 C17 C18 -57.3(4) . .
C16 C17 C18 C19 56.1(4) . .
C17 C18 C19 C20 -53.9(4) . .
C18 C19 C20 C15 53.6(4) . .
N2 C15 C20 C19 -169.6(3) . .
C21 C15 C20 C19 66.1(4) . .
C16 C15 C20 C19 -53.6(4) . .
N2 C15 C21 C22 129(9) . .
C20 C15 C21 C22 -111(9) . .
C16 C15 C21 C22 9(9) . .
C15 C21 C22 C23 -21(23) . .
C21 C22 C23 C24 173(100) . .
C21 C22 C23 C28 -5(16) . .
C28 C23 C24 C25 -1.2(5) . .
C22 C23 C24 C25 -179.7(3) . .
C23 C24 C25 C26 -0.8(5) . .
C24 C25 C26 C27 2.0(5) . .
C24 C25 C26 C29 176.7(3) . .
C25 C26 C27 C28 -1.2(5) . .
C29 C26 C27 C28 -176.2(3) . .
C26 C27 C28 C23 -0.7(5) . .
C24 C23 C28 C27 1.9(5) . .
C22 C23 C28 C27 -179.6(3) . .
C25 C26 C29 C30 -129(5) . .
C27 C26 C29 C30 45(5) . .
C26 C29 C30 C1 7(10) . 3_666
